data_1534934
loop_
_publ_author_name
'Mal, S.S.'
'Kortz, U.'

_publ_section_title
;
 The wheel-shaped Cu20 tungstophosphate [Cu20 Cl (O H)24 (H2 O)12 (P8 W48
 O184)](25-) ion
;
_journal_name_full 'Angew. Chem. Int. ed.'
_journal_page_first 3777
_journal_page_last 3780
_journal_volume 44
_journal_year 2005
_chemical_formula_sum 'Cl Cu20 H92 K12 Li13 O242 P8 W48'
_chemical_name_systematic
;
K12 Li13 (Cu20 Cl (O H)24 (H2 O)12 (P8 W48 O184)) (H2 O)22
;
_space_group_IT_number 87
_symmetry_space_group_name_Hall '-I 4'
_symmetry_space_group_name_H-M 'I 4/m'
_cell_angle_alpha 90
_cell_angle_beta 90
_cell_angle_gamma 90
_cell_formula_units_Z 2
_cell_length_a 26.753
_cell_length_b 26.753
_cell_length_c 21.241
_cell_volume 15202.672
_citation_journal_id_ASTM ACIEF5
_cod_data_source_file Mal_ACIEF5_2005_1945.cif
_cod_data_source_block H92Cl1Cu20K12Li13O242P8W48
_cod_original_cell_volume 15202.67
_cod_original_formula_sum 'H92 Cl1 Cu20 K12 Li13 O242 P8 W48'
_cod_database_code 1534934

loop_
_symmetry_equiv_pos_as_xyz
x,y,z
-y,x,z
-x,-y,z
y,-x,z
-x,-y,-z
y,-x,-z
x,y,-z
-y,x,-z
x+1/2,y+1/2,z+1/2
-y+1/2,x+1/2,z+1/2
-x+1/2,-y+1/2,z+1/2
y+1/2,-x+1/2,z+1/2
-x+1/2,-y+1/2,-z+1/2
y+1/2,-x+1/2,-z+1/2
x+1/2,y+1/2,-z+1/2
-y+1/2,x+1/2,-z+1/2

loop_
_atom_site_label
_atom_site_type_symbol
_atom_site_fract_x
_atom_site_fract_y
_atom_site_fract_z
_atom_site_occupancy
_atom_site_U_iso_or_equiv
Cu3 Cu+2 0.56096 0.56114 -0.11501 1 0.0
W6 W+6 0.17069 0.56852 0.07917 1 0.0
O19 O-2 0.2703 0.8459 0.1301 1 0.0
W1 W+6 0.43146 0.8293 0.07919 1 0.0
Cu2 Cu+2 0.50001 0.62047 0 1 0.0
P2 P+5 0.2697 0.6213 0 1 0.0
O33 O-2 0.2642 0.9311 0.1683 0.5 0.0
O10 O-2 0.6219 0.5474 -0.0679 1 0.0
O22 O-2 0.3757 0.7333 0.2381 1 0.0
W3 W+6 0.38412 0.71553 0.16074 1 0.0
O12 O-2 0.4199 0.7749 0.132 1 0.0
O21 O-2 0.4431 0.6839 0.1677 1 0.0
O37 O-2 0.065 0.665 0 0.5 0.0
O14 O-2 0.5 0.8097 0.0724 1 0.0
O28 O-2 0.3164 0.5573 0.1677 1 0.0
O5 O-2 0.2465 0.672 0 1 0.0
O30 O-2 0.1357 0.5616 0 1 0.0
O35 O-2 0.25 0.75 0.25 1 0.0
O15 O-2 0.4431 0.8794 0.1276 1 0.0
O39 O-2 0.501 0.8937 0.243 0.5 0.0
O2 O-2 0.3279 0.7547 0 1 0.0
O18 O-2 0.2785 0.8352 0 1 0.0
O38 O-2 0.5 0.5 -0.278 1 0.0
O8 O-2 0.4997 0.7062 0 1 0.0
O16 O-2 0.3255 0.7567 0.1305 1 0.0
O6 O-2 0.2288 0.5794 0 1 0.0
Cl1 Cl-1 0.5 0.5 0 1 0.0
O34 O-2 0.0668 0.7365 0.1662 0.5 0.0
O11 O-2 0.3592 0.8355 0.0713 1 0.0
O20 O-2 0.3418 0.6581 0.1624 1 0.0
O31 O-2 0.1208 0.5575 0.1277 1 0.0
O26 O-2 0.1543 0.7292 0.1297 1 0.0
O1 O-2 0.4204 0.7717 0 1 0.0
O25 O-2 0.1655 0.7217 0 1 0.0
W4 W+6 0.19683 0.70381 0.07896 1 0.0
W2 W+6 0.29617 0.80316 0.07899 1 0.0
K1 K+1 0.176 0.8239 0.1754 1 0.0
O27 O-2 0.2251 0.5802 0.1317 1 0.0
O3 O-2 0.3869 0.6971 0.0588 1 0.0
O29 O-2 0.2664 0.6243 0.2383 1 0.0
O36 O-2 0.2531 0.5004 0.1572 0.5 0.0
O17 O-2 0.2381 0.762 0.0702 1 0.0
O7 O-2 0.5476 0.6215 -0.068 1 0.0
Cu1 Cu+2 0.50002 0.657 0.12415 1 0.0
O4 O-2 0.303 0.6132 -0.0586 1 0.0
O23 O-2 0.2429 0.6741 0.1303 1 0.0
O24 O-2 0.1647 0.6401 0.0708 1 0.0
O32 O-2 0.2242 0.5007 0.2367 0.5 0.0
W5 W+6 0.28453 0.61586 0.16074 1 0.0
O9 O-2 0.5008 0.5737 -0.1603 1 0.0
O13 O-2 0.4392 0.8649 0 1 0.0
P1 P+5 0.3789 0.7305 0 1 0.0
K2 K+1 0.182 0.6827 0.2502 0.5 0.0
O40 O-2 0.335 0.934 0 0.5 0.0
